data_7233292
loop_
_publ_author_name
'Hlou\<skov\'a, Zuzana'
'Klikar, Milan'
'Pytela, Old\<rich'
'Almonasy, Numan'
'R\%u\<zi\<cka, Ale\<s'
'Jandov\'a, Veronika'
'Bure\<s, Filip'

_publ_section_title
;
 Structural elaboration of dicyanopyrazine: towards push--pull molecules
 with tailored photoredox activity
;
_journal_issue 41
_journal_name_full 'RSC Advances'
_journal_page_first 23797
_journal_paper_doi 10.1039/C9RA04731J
_journal_volume 9
_journal_year 2019
_chemical_formula_sum 'C11 H6 N6'
_chemical_formula_weight 222.22
_space_group_crystal_system monoclinic
_space_group_IT_number 11
_space_group_name_Hall '-P 2yb'
_space_group_name_H-M_alt 'P 1 21/m 1'
_symmetry_space_group_name_Hall '-P 2yb'
_symmetry_space_group_name_H-M 'P 1 21/m 1'
_atom_sites_solution_hydrogens mixed
_audit_creation_method SHELXL-2014/7
_audit_update_record
;
2019-02-16 deposited with the CCDC.    2019-07-15 downloaded from the CCDC.
;
_cell_angle_alpha 90
_cell_angle_beta 97.855(4)
_cell_angle_gamma 90
_cell_formula_units_Z 2
_cell_length_a 3.7497(5)
_cell_length_b 14.1534(17)
_cell_length_c 10.3386(13)
_cell_measurement_reflns_used 6571
_cell_measurement_temperature 150(2)
_cell_measurement_theta_max 27.5
_cell_measurement_theta_min 1
_cell_volume 543.53(12)
_computing_cell_refinement 'APEX3 v2016.5-0 (Bruker AXS)'
_computing_data_collection 'Bruker Instrument Service vV6.2.3'
_computing_data_reduction 'SAINT V8.37A (Bruker AXS Inc., 2015)'
_computing_molecular_graphics 'Platon (Spek, 2009)'
_computing_publication_material 'Platon (Spek, 2009)'
_computing_structure_refinement 'SHELXL-2014/7 (Sheldrick, 2014)'
_computing_structure_solution 'XT, VERSION 2014/5'
_diffrn_ambient_temperature 150(2)
_diffrn_detector_area_resol_mean 10.4167
_diffrn_measured_fraction_theta_full 0.996
_diffrn_measured_fraction_theta_max 0.995
_diffrn_measurement_device_type 'Bruker D8 - Venture'
_diffrn_measurement_method '\f and \w scans to fill the Ewald sphere'
_diffrn_radiation_type MoK\a
_diffrn_radiation_wavelength 0.71073
_diffrn_reflns_av_R_equivalents 0.0430
_diffrn_reflns_av_unetI/netI 0.0304
_diffrn_reflns_Laue_measured_fraction_full 0.996
_diffrn_reflns_Laue_measured_fraction_max 0.995
_diffrn_reflns_limit_h_max 4
_diffrn_reflns_limit_h_min -4
_diffrn_reflns_limit_k_max 18
_diffrn_reflns_limit_k_min -18
_diffrn_reflns_limit_l_max 13
_diffrn_reflns_limit_l_min -13
_diffrn_reflns_number 6571
_diffrn_reflns_point_group_measured_fraction_full 0.996
_diffrn_reflns_point_group_measured_fraction_max 0.995
_diffrn_reflns_theta_full 25.242
_diffrn_reflns_theta_max 27.524
_diffrn_reflns_theta_min 2.455
_diffrn_source 'sealed X-ray tube'
_exptl_absorpt_coefficient_mu 0.091
_exptl_absorpt_correction_T_max 0.7456
_exptl_absorpt_correction_T_min 0.6744
_exptl_absorpt_correction_type multi-scan
_exptl_crystal_colour yellow
_exptl_crystal_density_diffrn 1.358
_exptl_crystal_description plate
_exptl_crystal_F_000 228
_exptl_crystal_size_max 0.208
_exptl_crystal_size_mid 0.155
_exptl_crystal_size_min 0.081
_refine_diff_density_max 0.201
_refine_diff_density_min -0.435
_refine_diff_density_rms 0.056
_refine_ls_extinction_method none
_refine_ls_goodness_of_fit_ref 1.197
_refine_ls_hydrogen_treatment mixed
_refine_ls_matrix_type full
_refine_ls_number_parameters 85
_refine_ls_number_reflns 1287
_refine_ls_number_restraints 0
_refine_ls_restrained_S_all 1.197
_refine_ls_R_factor_all 0.0841
_refine_ls_R_factor_gt 0.0644
_refine_ls_shift/su_max 0.000
_refine_ls_shift/su_mean 0.000
_refine_ls_structure_factor_coef Fsqd
_refine_ls_weighting_details 'w=1/[\s^2^(Fo^2^)+(0.0449P)^2^+0.4732P] where P=(Fo^2^+2Fc^2^)/3'
_refine_ls_weighting_scheme calc
_refine_ls_wR_factor_gt 0.1462
_refine_ls_wR_factor_ref 0.1530
_reflns_Friedel_coverage 0.000
_reflns_number_gt 1009
_reflns_number_total 1287
_reflns_threshold_expression 'I > 2\s(I)'
_cod_data_source_file c9ra04731j2.cif
_cod_data_source_block 19
_cod_database_code 7233292
_shelx_shelxl_version_number 2014/7
_shelx_space_group_comment
;
The symmetry employed for this shelxl refinement is uniquely defined
by the following loop, which should always be used as a source of
symmetry information in preference to the above space-group names.
They are only intended as comments.
;
_exptl_absorpt_special_details
;
SADABS-2016/2 - Bruker AXS area detector
scaling and absorption correction.
The ratio of minimum to maximum
apparent transmission was 0.905
;

loop_
_space_group_symop_operation_xyz
'x, y, z'
'-x, y+1/2, -z'
'-x, -y, -z'
'x, -y-1/2, z'

loop_
_atom_site_label
_atom_site_type_symbol
_atom_site_fract_x
_atom_site_fract_y
_atom_site_fract_z
_atom_site_U_iso_or_equiv
_atom_site_adp_type
_atom_site_occupancy
_atom_site_site_symmetry_order
_atom_site_calc_flag
_atom_site_refinement_flags_posn
_atom_site_refinement_flags_adp
_atom_site_refinement_flags_occupancy
N1 N 1.2243(6) 0.7500 0.7211(2) 0.0215(5) Uani 1 2 d S T P
C1 C 0.1551(6) 0.66750(16) 0.1808(2) 0.0307(5) Uani 1 1 d . . .
H1 H 0.2277 0.6098 0.2234 0.037 Uiso 1 1 calc R U .
C2 C -0.0438(7) 0.66665(18) 0.0605(2) 0.0361(6) Uani 1 1 d . . .
H2 H -0.1138 0.6082 0.0194 0.043 Uiso 1 1 calc R U .
N2 N 0.7455(6) 0.63317(18) 0.4512(2) 0.0450(6) Uani 1 1 d . . .
C3 C -0.1430(8) 0.7500 -0.0012(3) 0.0335(8) Uani 1 2 d S T P
H3 H -0.2789 0.7500 -0.0858 0.040 Uiso 1 2 calc R U P
N3 N 1.4000(7) 0.52657(16) 0.8127(2) 0.0482(6) Uani 1 1 d . . .
C4 C 1.1358(6) 0.66610(15) 0.6718(2) 0.0253(5) Uani 1 1 d . . .
N4 N 0.2479(8) 0.7500 0.2389(3) 0.0366(7) Uani 1 2 d S T P
H4 H 0.396(12) 0.7500 0.329(5) 0.060(13) Uiso 1 2 d S . P
C5 C 0.9191(6) 0.64659(16) 0.5491(2) 0.0285(5) Uani 1 1 d . . .
C6 C 1.2810(6) 0.58749(16) 0.7483(2) 0.0310(5) Uani 1 1 d . . .

loop_
_atom_site_aniso_label
_atom_site_aniso_U_11
_atom_site_aniso_U_22
_atom_site_aniso_U_33
_atom_site_aniso_U_23
_atom_site_aniso_U_13
_atom_site_aniso_U_12
N1 0.0159(12) 0.0299(13) 0.0183(12) 0.000 0.0012(9) 0.000
C1 0.0323(12) 0.0259(12) 0.0351(12) 0.0094(10) 0.0083(10) 0.0058(10)
C2 0.0376(13) 0.0353(14) 0.0373(13) -0.0124(11) 0.0125(11) -0.0126(11)
N2 0.0449(13) 0.0576(15) 0.0298(11) -0.0074(10) -0.0043(9) -0.0124(11)
C3 0.0185(15) 0.066(2) 0.0149(14) 0.000 0.0000(12) 0.000
N3 0.0584(15) 0.0304(12) 0.0511(14) 0.0061(11) -0.0096(12) -0.0056(11)
C4 0.0222(11) 0.0319(12) 0.0210(10) -0.0005(9) 0.0003(8) -0.0039(9)
N4 0.0225(15) 0.060(2) 0.0258(15) 0.000 -0.0018(12) 0.000
C5 0.0272(11) 0.0325(12) 0.0259(11) -0.0024(9) 0.0040(9) -0.0055(9)
C6 0.0323(13) 0.0287(12) 0.0305(12) -0.0030(9) -0.0006(10) -0.0063(10)

loop_
_atom_type_symbol
_atom_type_description
_atom_type_scat_dispersion_real
_atom_type_scat_dispersion_imag
_atom_type_scat_source
C C 0.0033 0.0016 'International Tables Vol C Tables 4.2.6.8 and 6.1.1.4'
H H 0.0000 0.0000 'International Tables Vol C Tables 4.2.6.8 and 6.1.1.4'
N N 0.0061 0.0033 'International Tables Vol C Tables 4.2.6.8 and 6.1.1.4'

loop_
_geom_angle_atom_site_label_1
_geom_angle_atom_site_label_2
_geom_angle_atom_site_label_3
_geom_angle
_geom_angle_site_symmetry_1
_geom_angle_site_symmetry_3
C4 N1 C4 128.8(3) . 4_575
N4 C1 C2 119.7(2) . .
N4 C1 H1 120.2 . .
C2 C1 H1 120.2 . .
C1 C2 C3 119.9(2) . .
C1 C2 H2 120.0 . .
C3 C2 H2 120.0 . .
C2 C3 C2 119.1(3) 4_575 .
C2 C3 H3 120.5 4_575 .
C2 C3 H3 120.5 . .
N1 C4 C6 115.55(19) . .
N1 C4 C5 126.7(2) . .
C6 C4 C5 117.8(2) . .
C1 N4 C1 121.7(3) 4_575 .
C1 N4 H4 119.17(15) 4_575 .
C1 N4 H4 119.17(14) . .
N2 C5 C4 178.5(3) . .
N3 C6 C4 177.8(2) . .

loop_
_geom_bond_atom_site_label_1
_geom_bond_atom_site_label_2
_geom_bond_distance
_geom_bond_site_symmetry_2
N1 C4 1.317(2) .
N1 C4 1.317(2) 4_575
C1 N4 1.337(3) .
C1 C2 1.360(3) .
C1 H1 0.9500 .
C2 C3 1.369(3) .
C2 H2 0.9500 .
N2 C5 1.142(3) .
C3 C2 1.369(3) 4_575
C3 H3 0.9500 .
N3 C6 1.143(3) .
C4 C6 1.429(3) .
C4 C5 1.437(3) .
N4 C1 1.337(3) 4_575
N4 H4 1.02(5) .

loop_
_geom_hbond_atom_site_label_D
_geom_hbond_atom_site_label_H
_geom_hbond_atom_site_label_A
_geom_hbond_distance_DH
_geom_hbond_distance_HA
_geom_hbond_distance_DA
_geom_hbond_angle_DHA
_geom_hbond_site_symmetry_A
C1 H1 N3 0.95 2.44 3.210(3) 138.0 3_766
N4 H4 N2 1.02(5) 2.36(3) 3.149(3) 133.0(13) .
N4 H4 N2 1.02(5) 2.36(3) 3.149(3) 133.0(13) 4_575
